data_1573754
_journal_paper_doi 10.1039/D4OB02023E
_chemical_formula_sum 'C20 H13 N O2 S'
_chemical_formula_weight 331.37
_space_group_crystal_system triclinic
_space_group_IT_number 2
_space_group_name_Hall '-P 1'
_space_group_name_H-M_alt 'P -1'
_atom_sites_solution_hydrogens geom
_audit_creation_method SHELXL-2016/6
_audit_update_record
;
2023-10-19 deposited with the CCDC.	2025-01-21 downloaded from the CCDC.
;
_cell_angle_alpha 81.958(2)
_cell_angle_beta 82.535(2)
_cell_angle_gamma 78.805(2)
_cell_formula_units_Z 2
_cell_length_a 7.8169(5)
_cell_length_b 8.3525(6)
_cell_length_c 12.4587(8)
_cell_measurement_reflns_used 250
_cell_measurement_temperature 298(2)
_cell_measurement_theta_max 27.8
_cell_measurement_theta_min 1.8
_cell_volume 785.68(9)
_computing_cell_refinement 'SMART APEX II'
_computing_data_collection 'SMART APEX II (Bruker,2010)'
_computing_data_reduction 'SAINT (Bruker,2000)'
_computing_molecular_graphics 'Ortep-3v2 for windows (Farrugia, 1997)'
_computing_publication_material 'PLATON (Spek, 2008)'
_computing_structure_refinement 'SHELXL-2016/6 (Sheldrick, 2016)'
_computing_structure_solution 'SHELXT 2014/5 (Sheldrick, 2014)'
_diffrn_ambient_temperature 298(2)
_diffrn_measured_fraction_theta_full 0.994
_diffrn_measured_fraction_theta_max 0.989
_diffrn_measurement_device_type 'CCD area detector'
_diffrn_measurement_method 'phi and omega scans'
_diffrn_radiation_type MoK\a
_diffrn_radiation_wavelength 0.71073
_diffrn_reflns_av_R_equivalents 0.0883
_diffrn_reflns_av_unetI/netI 0.0517
_diffrn_reflns_Laue_measured_fraction_full 0.994
_diffrn_reflns_Laue_measured_fraction_max 0.989
_diffrn_reflns_limit_h_max 10
_diffrn_reflns_limit_h_min -10
_diffrn_reflns_limit_k_max 10
_diffrn_reflns_limit_k_min -10
_diffrn_reflns_limit_l_max 16
_diffrn_reflns_limit_l_min -16
_diffrn_reflns_number 24491
_diffrn_reflns_point_group_measured_fraction_full 0.994
_diffrn_reflns_point_group_measured_fraction_max 0.989
_diffrn_reflns_theta_full 25.242
_diffrn_reflns_theta_max 27.501
_diffrn_reflns_theta_min 2.503
_diffrn_source 'fine-focus sealed tube'
_exptl_absorpt_coefficient_mu 0.218
_exptl_absorpt_correction_T_max 0.884
_exptl_absorpt_correction_T_min 0.810
_exptl_absorpt_correction_type multi-scan
_exptl_absorpt_process_details
;
'XPREP' - A PROGRAM DATA PREPARATION & RECIPROCAL 
SPACE EXPLORATION,
Bruker Analytical X-ray Systems, 1997
;
_exptl_crystal_colour colourless
_exptl_crystal_density_diffrn 1.401
_exptl_crystal_density_method 'not measured'
_exptl_crystal_description block
_exptl_crystal_F_000 344
_exptl_crystal_size_max 0.18
_exptl_crystal_size_mid 0.18
_exptl_crystal_size_min 0.10
_refine_diff_density_max 0.254
_refine_diff_density_min -0.274
_refine_diff_density_rms 0.053
_refine_ls_extinction_method none
_refine_ls_goodness_of_fit_ref 1.137
_refine_ls_hydrogen_treatment constr
_refine_ls_matrix_type full
_refine_ls_number_parameters 217
_refine_ls_number_reflns 3566
_refine_ls_number_restraints 0
_refine_ls_restrained_S_all 1.137
_refine_ls_R_factor_all 0.0916
_refine_ls_R_factor_gt 0.0666
_refine_ls_shift/su_max 0.003
_refine_ls_shift/su_mean 0.000
_refine_ls_structure_factor_coef Fsqd
_refine_ls_weighting_details 'w=1/[\s^2^(Fo^2^)+(0.0854P)^2^+0.2124P] where P=(Fo^2^+2Fc^2^)/3'
_refine_ls_weighting_scheme calc
_refine_ls_wR_factor_gt 0.1678
_refine_ls_wR_factor_ref 0.1812
_reflns_Friedel_coverage 0.000
_reflns_number_gt 2737
_reflns_number_total 3566
_reflns_threshold_expression 'I > 2\s(I)'
_cod_data_source_file d4ob02023e2.cif
_cod_data_source_block AS1
_cod_database_code 1573754
_shelx_shelxl_version_number 2016/6
_shelx_space_group_comment
;
The symmetry employed for this shelxl refinement is uniquely defined
by the following loop, which should always be used as a source of
symmetry information in preference to the above space-group names.
They are only intended as comments.
;
_exptl_absorpt_special_details
;
?
;

loop_
_space_group_symop_operation_xyz
'x, y, z'
'-x, -y, -z'

loop_
_atom_site_label
_atom_site_type_symbol
_atom_site_fract_x
_atom_site_fract_y
_atom_site_fract_z
_atom_site_U_iso_or_equiv
_atom_site_adp_type
_atom_site_occupancy
_atom_site_site_symmetry_order
_atom_site_calc_flag
_atom_site_refinement_flags_posn
_atom_site_refinement_flags_adp
_atom_site_refinement_flags_occupancy
_atom_site_disorder_assembly
_atom_site_disorder_group
S1 S 0.67945(8) 0.71725(9) 0.65765(5) 0.0468(2) Uani 1 1 d . . . . .
O1 O 0.4370(2) 0.8077(2) 0.34082(14) 0.0465(5) Uani 1 1 d . . . . .
O2 O 0.4357(3) 0.8867(3) 0.16419(16) 0.0614(6) Uani 1 1 d . . . . .
N1 N 0.6549(3) 0.8420(3) 0.44310(17) 0.0448(5) Uani 1 1 d . . . . .
C1 C 0.7860(4) 0.4514(4) 0.9925(2) 0.0583(8) Uani 1 1 d . . . . .
H1 H 0.813916 0.398383 1.060399 0.070 Uiso 1 1 calc R U . . .
C2 C 0.7176(4) 0.6152(4) 0.9808(2) 0.0628(8) Uani 1 1 d . . . . .
H2 H 0.695964 0.672871 1.041230 0.075 Uiso 1 1 calc R U . . .
C3 C 0.6803(4) 0.6954(4) 0.8804(2) 0.0536(7) Uani 1 1 d . . . . .
H3 H 0.634593 0.807301 0.873192 0.064 Uiso 1 1 calc R U . . .
C4 C 0.7103(3) 0.6109(3) 0.7899(2) 0.0404(6) Uani 1 1 d . . . . .
C16 C 0.4782(3) 0.6680(3) 0.6320(2) 0.0385(6) Uani 1 1 d . . . . .
C11 C 0.4157(3) 0.7091(3) 0.5284(2) 0.0382(5) Uani 1 1 d . . . . .
C7 C 0.5139(3) 0.7920(3) 0.4360(2) 0.0399(6) Uani 1 1 d . . . . .
C8 C 0.7433(3) 0.9102(3) 0.3493(2) 0.0444(6) Uani 1 1 d . . . . .
C9 C 0.6770(4) 0.9289(3) 0.2483(2) 0.0441(6) Uani 1 1 d . . . . .
C20 C 0.7698(4) 0.9976(4) 0.1549(2) 0.0561(7) Uani 1 1 d . . . . .
H20 H 0.725495 1.011336 0.087826 0.067 Uiso 1 1 calc R U . . .
C19 C 0.9252(4) 1.0445(4) 0.1626(3) 0.0612(8) Uani 1 1 d . . . . .
H19 H 0.987021 1.089326 0.100490 0.073 Uiso 1 1 calc R U . . .
C12 C 0.2576(3) 0.6644(3) 0.5132(2) 0.0482(7) Uani 1 1 d . . . . .
H12 H 0.216273 0.690213 0.445032 0.058 Uiso 1 1 calc R U . . .
C13 C 0.1624(3) 0.5838(4) 0.5959(2) 0.0527(7) Uani 1 1 d . . . . .
H13 H 0.057555 0.555789 0.583871 0.063 Uiso 1 1 calc R U . . .
C14 C 0.2225(4) 0.5442(4) 0.6973(2) 0.0530(7) Uani 1 1 d . . . . .
H14 H 0.158243 0.489459 0.753850 0.064 Uiso 1 1 calc R U . . .
C15 C 0.3776(3) 0.5859(3) 0.7143(2) 0.0487(7) Uani 1 1 d . . . . .
H15 H 0.416753 0.558425 0.783042 0.058 Uiso 1 1 calc R U . . .
C10 C 0.5125(4) 0.8768(3) 0.2432(2) 0.0468(6) Uani 1 1 d . . . . .
C18 C 0.9912(4) 1.0255(4) 0.2625(3) 0.0615(8) Uani 1 1 d . . . . .
H18 H 1.096972 1.058223 0.266863 0.074 Uiso 1 1 calc R U . . .
C17 C 0.9023(4) 0.9589(4) 0.3550(3) 0.0555(7) Uani 1 1 d . . . . .
H17 H 0.948178 0.946298 0.421588 0.067 Uiso 1 1 calc R U . . .
C5 C 0.7782(4) 0.4448(3) 0.8031(2) 0.0521(7) Uani 1 1 d . . . . .
H5 H 0.800232 0.386401 0.742950 0.063 Uiso 1 1 calc R U . . .
C6 C 0.8137(4) 0.3650(4) 0.9041(3) 0.0589(8) Uani 1 1 d . . . . .
H6 H 0.856471 0.252497 0.912460 0.071 Uiso 1 1 calc R U . . .

loop_
_atom_site_aniso_label
_atom_site_aniso_U_11
_atom_site_aniso_U_22
_atom_site_aniso_U_33
_atom_site_aniso_U_23
_atom_site_aniso_U_13
_atom_site_aniso_U_12
S1 0.0400(4) 0.0583(5) 0.0442(4) 0.0033(3) -0.0090(3) -0.0174(3)
O1 0.0513(11) 0.0480(11) 0.0424(10) -0.0033(8) -0.0103(8) -0.0120(9)
O2 0.0768(14) 0.0661(14) 0.0468(11) -0.0009(10) -0.0180(10) -0.0228(11)
N1 0.0424(12) 0.0492(13) 0.0430(12) -0.0038(10) -0.0064(10) -0.0082(10)
C1 0.0642(19) 0.0594(19) 0.0475(16) 0.0028(14) -0.0109(14) -0.0049(15)
C2 0.085(2) 0.0574(19) 0.0446(16) -0.0134(14) -0.0071(15) -0.0035(17)
C3 0.0625(18) 0.0413(15) 0.0542(16) -0.0058(13) -0.0063(14) -0.0022(13)
C4 0.0349(12) 0.0454(15) 0.0425(13) -0.0027(11) -0.0063(10) -0.0117(11)
C16 0.0324(12) 0.0390(14) 0.0439(13) -0.0087(11) -0.0038(10) -0.0032(10)
C11 0.0352(12) 0.0350(13) 0.0440(13) -0.0108(10) -0.0027(10) -0.0017(10)
C7 0.0419(13) 0.0327(13) 0.0443(14) -0.0094(10) -0.0072(11) 0.0002(10)
C8 0.0464(14) 0.0349(14) 0.0501(15) -0.0058(11) -0.0019(12) -0.0041(11)
C9 0.0482(15) 0.0331(13) 0.0483(15) -0.0042(11) -0.0021(12) -0.0030(11)
C20 0.0620(18) 0.0495(17) 0.0525(17) -0.0040(13) 0.0012(14) -0.0056(14)
C19 0.0600(19) 0.0511(18) 0.065(2) -0.0002(15) 0.0089(16) -0.0076(15)
C12 0.0394(13) 0.0555(17) 0.0508(15) -0.0126(13) -0.0092(12) -0.0034(12)
C13 0.0371(14) 0.0655(19) 0.0611(18) -0.0172(15) -0.0039(13) -0.0171(13)
C14 0.0420(15) 0.0628(19) 0.0551(17) -0.0068(14) 0.0038(12) -0.0172(13)
C15 0.0392(14) 0.0583(17) 0.0492(15) -0.0047(13) -0.0045(12) -0.0116(12)
C10 0.0578(17) 0.0363(14) 0.0464(15) -0.0079(11) -0.0073(13) -0.0053(12)
C18 0.0483(17) 0.0538(18) 0.080(2) -0.0035(16) 0.0026(15) -0.0119(14)
C17 0.0472(16) 0.0557(18) 0.0637(19) -0.0026(14) -0.0106(14) -0.0095(13)
C5 0.0606(17) 0.0495(17) 0.0484(15) -0.0146(13) -0.0068(13) -0.0078(13)
C6 0.0671(19) 0.0449(17) 0.0610(18) -0.0039(14) -0.0107(15) -0.0002(14)

loop_
_atom_type_symbol
_atom_type_description
_atom_type_scat_dispersion_real
_atom_type_scat_dispersion_imag
_atom_type_scat_source
C C 0.0033 0.0016 'International Tables Vol C Tables 4.2.6.8 and 6.1.1.4'
H H 0.0000 0.0000 'International Tables Vol C Tables 4.2.6.8 and 6.1.1.4'
N N 0.0061 0.0033 'International Tables Vol C Tables 4.2.6.8 and 6.1.1.4'
O O 0.0106 0.0060 'International Tables Vol C Tables 4.2.6.8 and 6.1.1.4'
S S 0.1246 0.1234 'International Tables Vol C Tables 4.2.6.8 and 6.1.1.4'

loop_
_geom_angle_atom_site_label_1
_geom_angle_atom_site_label_2
_geom_angle_atom_site_label_3
_geom_angle
_geom_angle_site_symmetry_1
_geom_angle_site_symmetry_3
_geom_angle_publ_flag
C16 S1 C4 102.59(11) . . ?
C7 O1 C10 121.6(2) . . ?
C7 N1 C8 119.0(2) . . ?
C2 C1 C6 119.9(3) . . ?
C2 C1 H1 120.0 . . ?
C6 C1 H1 120.0 . . ?
C1 C2 C3 120.4(3) . . ?
C1 C2 H2 119.8 . . ?
C3 C2 H2 119.8 . . ?
C2 C3 C4 120.5(3) . . ?
C2 C3 H3 119.8 . . ?
C4 C3 H3 119.8 . . ?
C5 C4 C3 118.5(2) . . ?
C5 C4 S1 120.6(2) . . ?
C3 C4 S1 120.7(2) . . ?
C15 C16 C11 117.9(2) . . ?
C15 C16 S1 120.46(19) . . ?
C11 C16 S1 121.60(19) . . ?
C12 C11 C16 118.7(2) . . ?
C12 C11 C7 119.3(2) . . ?
C16 C11 C7 122.0(2) . . ?
N1 C7 O1 124.0(2) . . ?
N1 C7 C11 123.6(2) . . ?
O1 C7 C11 112.4(2) . . ?
N1 C8 C17 119.6(3) . . ?
N1 C8 C9 121.1(2) . . ?
C17 C8 C9 119.2(3) . . ?
C8 C9 C20 119.8(3) . . ?
C8 C9 C10 118.7(2) . . ?
C20 C9 C10 121.5(3) . . ?
C19 C20 C9 119.9(3) . . ?
C19 C20 H20 120.0 . . ?
C9 C20 H20 120.0 . . ?
C20 C19 C18 120.3(3) . . ?
C20 C19 H19 119.8 . . ?
C18 C19 H19 119.8 . . ?
C13 C12 C11 121.8(3) . . ?
C13 C12 H12 119.1 . . ?
C11 C12 H12 119.1 . . ?
C12 C13 C14 119.7(2) . . ?
C12 C13 H13 120.1 . . ?
C14 C13 H13 120.1 . . ?
C15 C14 C13 119.8(3) . . ?
C15 C14 H14 120.1 . . ?
C13 C14 H14 120.1 . . ?
C14 C15 C16 122.1(3) . . ?
C14 C15 H15 118.9 . . ?
C16 C15 H15 118.9 . . ?
O2 C10 O1 117.2(3) . . ?
O2 C10 C9 127.4(3) . . ?
O1 C10 C9 115.4(2) . . ?
C17 C18 C19 120.8(3) . . ?
C17 C18 H18 119.6 . . ?
C19 C18 H18 119.6 . . ?
C18 C17 C8 120.0(3) . . ?
C18 C17 H17 120.0 . . ?
C8 C17 H17 120.0 . . ?
C6 C5 C4 120.7(3) . . ?
C6 C5 H5 119.7 . . ?
C4 C5 H5 119.7 . . ?
C1 C6 C5 119.9(3) . . ?
C1 C6 H6 120.0 . . ?
C5 C6 H6 120.0 . . ?

loop_
_geom_bond_atom_site_label_1
_geom_bond_atom_site_label_2
_geom_bond_distance
_geom_bond_site_symmetry_2
_geom_bond_publ_flag
S1 C16 1.779(2) . ?
S1 C4 1.781(3) . ?
O1 C7 1.376(3) . ?
O1 C10 1.381(3) . ?
O2 C10 1.203(3) . ?
N1 C7 1.269(3) . ?
N1 C8 1.388(3) . ?
C1 C2 1.363(4) . ?
C1 C6 1.372(4) . ?
C1 H1 0.9300 . ?
C2 C3 1.372(4) . ?
C2 H2 0.9300 . ?
C3 C4 1.383(4) . ?
C3 H3 0.9300 . ?
C4 C5 1.381(4) . ?
C16 C15 1.395(4) . ?
C16 C11 1.413(4) . ?
C11 C12 1.401(3) . ?
C11 C7 1.466(4) . ?
C8 C17 1.394(4) . ?
C8 C9 1.399(4) . ?
C9 C20 1.402(4) . ?
C9 C10 1.447(4) . ?
C20 C19 1.365(4) . ?
C20 H20 0.9300 . ?
C19 C18 1.386(4) . ?
C19 H19 0.9300 . ?
C12 C13 1.368(4) . ?
C12 H12 0.9300 . ?
C13 C14 1.379(4) . ?
C13 H13 0.9300 . ?
C14 C15 1.374(4) . ?
C14 H14 0.9300 . ?
C15 H15 0.9300 . ?
C18 C17 1.373(4) . ?
C18 H18 0.9300 . ?
C17 H17 0.9300 . ?
C5 C6 1.375(4) . ?
C5 H5 0.9300 . ?
C6 H6 0.9300 . ?

loop_
_geom_torsion_atom_site_label_1
_geom_torsion_atom_site_label_2
_geom_torsion_atom_site_label_3
_geom_torsion_atom_site_label_4
_geom_torsion
_geom_torsion_site_symmetry_1
_geom_torsion_site_symmetry_2
_geom_torsion_site_symmetry_3
_geom_torsion_site_symmetry_4
_geom_torsion_publ_flag
C6 C1 C2 C3 -1.7(5) . . . . ?
C1 C2 C3 C4 0.6(5) . . . . ?
C2 C3 C4 C5 0.0(4) . . . . ?
C2 C3 C4 S1 -174.8(2) . . . . ?
C16 S1 C4 C5 80.7(2) . . . . ?
C16 S1 C4 C3 -104.7(2) . . . . ?
C4 S1 C16 C15 8.5(2) . . . . ?
C4 S1 C16 C11 -171.1(2) . . . . ?
C15 C16 C11 C12 -0.6(4) . . . . ?
S1 C16 C11 C12 179.00(18) . . . . ?
C15 C16 C11 C7 -178.6(2) . . . . ?
S1 C16 C11 C7 1.0(3) . . . . ?
C8 N1 C7 O1 -3.1(4) . . . . ?
C8 N1 C7 C11 176.2(2) . . . . ?
C10 O1 C7 N1 1.9(4) . . . . ?
C10 O1 C7 C11 -177.5(2) . . . . ?
C12 C11 C7 N1 177.5(2) . . . . ?
C16 C11 C7 N1 -4.6(4) . . . . ?
C12 C11 C7 O1 -3.2(3) . . . . ?
C16 C11 C7 O1 174.8(2) . . . . ?
C7 N1 C8 C17 -177.2(2) . . . . ?
C7 N1 C8 C9 1.9(4) . . . . ?
N1 C8 C9 C20 -179.8(2) . . . . ?
C17 C8 C9 C20 -0.7(4) . . . . ?
N1 C8 C9 C10 0.5(4) . . . . ?
C17 C8 C9 C10 179.6(2) . . . . ?
C8 C9 C20 C19 0.7(4) . . . . ?
C10 C9 C20 C19 -179.6(3) . . . . ?
C9 C20 C19 C18 -0.5(5) . . . . ?
C16 C11 C12 C13 0.6(4) . . . . ?
C7 C11 C12 C13 178.6(2) . . . . ?
C11 C12 C13 C14 -0.3(4) . . . . ?
C12 C13 C14 C15 -0.1(5) . . . . ?
C13 C14 C15 C16 0.0(5) . . . . ?
C11 C16 C15 C14 0.3(4) . . . . ?
S1 C16 C15 C14 -179.3(2) . . . . ?
C7 O1 C10 O2 -179.5(2) . . . . ?
C7 O1 C10 C9 0.6(3) . . . . ?
C8 C9 C10 O2 178.5(3) . . . . ?
C20 C9 C10 O2 -1.2(4) . . . . ?
C8 C9 C10 O1 -1.7(3) . . . . ?
C20 C9 C10 O1 178.6(2) . . . . ?
C20 C19 C18 C17 0.3(5) . . . . ?
C19 C18 C17 C8 -0.3(5) . . . . ?
N1 C8 C17 C18 179.6(3) . . . . ?
C9 C8 C17 C18 0.5(4) . . . . ?
C3 C4 C5 C6 0.6(4) . . . . ?
S1 C4 C5 C6 175.4(2) . . . . ?
C2 C1 C6 C5 2.3(5) . . . . ?
C4 C5 C6 C1 -1.8(5) . . . . ?
